data_1543855
loop_
_publ_author_name
'Harriman, Katie L. M.'
'Le Roy, Jennifer J.'
'Ungur, Liviu'
'Holmberg, Rebecca J.'
'Korobkov, Ilia'
'Murugesu, Muralee'

_publ_section_title
;
 Cycloheptatrienyl trianion: an elusive bridge in the search of exchange
 coupled dinuclear organolanthanide single-molecule magnets.
;
_journal_issue 1
_journal_name_full 'Chemical science'
_journal_page_first 231
_journal_page_last 240
_journal_paper_doi 10.1039/c6sc01224h
_journal_volume 8
_journal_year 2017
_chemical_formula_sum 'C31 H79 Dy2 K N4 Si8'
_chemical_formula_weight 1096.80
_space_group_crystal_system monoclinic
_space_group_IT_number 14
_space_group_name_Hall '-P 2yn'
_space_group_name_H-M_alt 'P 1 21/n 1'
_symmetry_space_group_name_Hall '-P 2yn'
_symmetry_space_group_name_H-M 'P 1 21/n 1'
_atom_sites_solution_hydrogens geom
_audit_creation_method SHELXL-2014/7
_audit_update_record
;
2016-02-18 deposited with the CCDC.
2016-08-08 downloaded from the CCDC.
;
_cell_angle_alpha 90
_cell_angle_beta 95.2741(13)
_cell_angle_gamma 90
_cell_formula_units_Z 4
_cell_length_a 14.1259(4)
_cell_length_b 14.2954(4)
_cell_length_c 25.2343(6)
_cell_measurement_reflns_used 9537
_cell_measurement_temperature 200(2)
_cell_measurement_theta_max 28.38
_cell_measurement_theta_min 2.24
_cell_volume 5074.1(2)
_computing_cell_refinement 'APEX II, Bruker (2009)'
_computing_data_collection 'APEX II, Bruker (2009)'
_computing_data_reduction 'XPREP, Bruker (2009)'
_computing_molecular_graphics 'SHELXTL, Bruker (2004)'
_computing_publication_material 'SHELXTL, Bruker (2004)'
_computing_structure_refinement 'SHELXL-2014/7 (Sheldrick, 2014)'
_computing_structure_solution 'SHELXS-03 (Sheldrick, 2003)'
_diffrn_ambient_temperature 200(2)
_diffrn_measured_fraction_theta_full 0.993
_diffrn_measured_fraction_theta_max 0.991
_diffrn_measurement_device_type 'Bruker APEX-II CCD'
_diffrn_measurement_method '\f and \w scans'
_diffrn_radiation_type MoK\a
_diffrn_radiation_wavelength 0.71073
_diffrn_reflns_av_R_equivalents 0.0334
_diffrn_reflns_av_unetI/netI 0.0291
_diffrn_reflns_Laue_measured_fraction_full 0.993
_diffrn_reflns_Laue_measured_fraction_max 0.991
_diffrn_reflns_limit_h_max 18
_diffrn_reflns_limit_h_min -18
_diffrn_reflns_limit_k_max 18
_diffrn_reflns_limit_k_min -19
_diffrn_reflns_limit_l_max 33
_diffrn_reflns_limit_l_min -33
_diffrn_reflns_number 58488
_diffrn_reflns_point_group_measured_fraction_full 0.993
_diffrn_reflns_point_group_measured_fraction_max 0.991
_diffrn_reflns_theta_full 25.242
_diffrn_reflns_theta_max 28.424
_diffrn_reflns_theta_min 1.723
_exptl_absorpt_coefficient_mu 3.217
_exptl_absorpt_correction_T_max 0.7457
_exptl_absorpt_correction_T_min 0.5770
_exptl_absorpt_correction_type multi-scan
_exptl_absorpt_process_details 'SADABS, Bruker (2003)'
_exptl_crystal_colour yellow
_exptl_crystal_density_diffrn 1.436
_exptl_crystal_density_meas ?
_exptl_crystal_description block
_exptl_crystal_F_000 2224
_exptl_crystal_size_max 0.210
_exptl_crystal_size_mid 0.140
_exptl_crystal_size_min 0.120
_refine_diff_density_max 1.430
_refine_diff_density_min -1.064
_refine_diff_density_rms 0.098
_refine_ls_extinction_method none
_refine_ls_goodness_of_fit_ref 1.019
_refine_ls_hydrogen_treatment constr
_refine_ls_matrix_type full
_refine_ls_number_parameters 415
_refine_ls_number_reflns 12645
_refine_ls_number_restraints 0
_refine_ls_restrained_S_all 1.019
_refine_ls_R_factor_all 0.0424
_refine_ls_R_factor_gt 0.0299
_refine_ls_shift/su_max 0.009
_refine_ls_shift/su_mean 0.000
_refine_ls_structure_factor_coef Fsqd
_refine_ls_weighting_details 'w=1/[\s^2^(Fo^2^)+(0.0248P)^2^+8.8760P] where P=(Fo^2^+2Fc^2^)/3'
_refine_ls_weighting_scheme calc
_refine_ls_wR_factor_gt 0.0642
_refine_ls_wR_factor_ref 0.0693
_reflns_Friedel_coverage 0.000
_reflns_number_gt 10273
_reflns_number_total 12645
_reflns_threshold_expression 'I > 2\s(I)'
_cod_data_source_file c6sc01224h2.cif
_cod_data_source_block mm462
_cod_depositor_comments
;
The following automatic conversions were performed:

'_exptl_crystal_density_meas' value 'n/a' was changed to '?' - the
value is perceived as not measured.

Automatic conversion script
Id: cif_fix_values 4268 2015-11-12 08:31:59Z antanas 

 Adding full bibliography for 1543854--1543857.cif.

 Adding full bibliography for 1543854--1543857.cif.
;
_cod_database_code 1543855
_shelx_shelxl_version_number 2014/7
_shelx_space_group_comment
; 
The symmetry employed for this shelxl refinement is uniquely defined 
by the following loop, which should always be used as a source of 
symmetry information in preference to the above space-group names. 
They are only intended as comments. 
;
_shelx_estimated_absorpt_t_min 0.551
_shelx_estimated_absorpt_t_max 0.699

loop_
_space_group_symop_operation_xyz
'x, y, z'
'-x+1/2, y+1/2, -z+1/2'
'-x, -y, -z'
'x-1/2, -y-1/2, z-1/2'

loop_
_atom_site_label
_atom_site_type_symbol
_atom_site_fract_x
_atom_site_fract_y
_atom_site_fract_z
_atom_site_U_iso_or_equiv
_atom_site_adp_type
_atom_site_occupancy
_atom_site_site_symmetry_order
_atom_site_calc_flag
_atom_site_refinement_flags_posn
_atom_site_refinement_flags_adp
Dy1 Dy 0.17122(2) 0.23147(2) 1.06792(2) 0.02502(4) Uani 1 1 d . .
Dy2 Dy 0.30311(2) 0.22487(2) 0.93352(2) 0.02336(4) Uani 1 1 d . .
K1 K 0.43712(7) 0.21521(7) 0.80635(3) 0.0517(2) Uani 1 1 d . .
Si1 Si 0.31778(8) 0.20789(9) 1.19576(4) 0.0408(3) Uani 1 1 d . .
Si2 Si 0.17732(9) 0.06564(7) 1.15527(4) 0.0408(3) Uani 1 1 d . .
Si3 Si 0.05042(7) 0.38801(7) 1.12996(4) 0.0311(2) Uani 1 1 d . .
Si4 Si -0.08004(7) 0.28752(8) 1.05108(4) 0.0383(2) Uani 1 1 d . .
Si5 Si 0.54326(7) 0.25022(7) 0.93452(4) 0.0330(2) Uani 1 1 d . .
Si6 Si 0.44355(7) 0.42079(7) 0.89389(4) 0.0293(2) Uani 1 1 d . .
Si7 Si 0.29052(8) 0.01964(7) 0.84804(4) 0.0361(2) Uani 1 1 d . .
Si8 Si 0.18819(8) 0.19249(8) 0.81184(4) 0.0347(2) Uani 1 1 d . .
N1 N 0.2307(2) 0.1713(2) 1.14826(11) 0.0305(6) Uani 1 1 d . .
N2 N 0.0321(2) 0.3043(2) 1.08244(11) 0.0301(6) Uani 1 1 d . .
N3 N 0.43899(19) 0.30421(19) 0.91073(10) 0.0263(6) Uani 1 1 d . .
N4 N 0.2718(2) 0.13755(19) 0.85486(10) 0.0267(6) Uani 1 1 d . .
C1 C 0.3335(3) 0.2648(4) 1.03276(15) 0.0553(13) Uani 1 1 d . .
H1A H 0.3886 0.2867 1.0536 0.066 Uiso 1 1 calc R U
C2 C 0.3260(3) 0.1686(4) 1.02820(16) 0.0561(13) Uani 1 1 d . .
H2A H 0.3798 0.1339 1.0424 0.067 Uiso 1 1 calc R U
C3 C 0.2498(4) 0.1160(3) 1.00552(17) 0.0588(15) Uani 1 1 d . .
H3A H 0.2562 0.0501 1.0093 0.071 Uiso 1 1 calc R U
C4 C 0.1634(4) 0.1474(4) 0.97731(16) 0.0576(14) Uani 1 1 d . .
H4A H 0.1182 0.1004 0.9666 0.069 Uiso 1 1 calc R U
C5 C 0.1373(3) 0.2404(4) 0.96341(15) 0.0551(14) Uani 1 1 d . .
H5A H 0.0799 0.2478 0.9410 0.066 Uiso 1 1 calc R U
C6 C 0.1866(4) 0.3239(3) 0.97896(16) 0.0536(13) Uani 1 1 d . .
H6A H 0.1578 0.3803 0.9657 0.064 Uiso 1 1 calc R U
C7 C 0.2722(4) 0.3345(3) 1.01131(15) 0.0498(12) Uani 1 1 d . .
H7A H 0.2908 0.3970 1.0197 0.060 Uiso 1 1 calc R U
C8 C 0.4103(3) 0.2812(4) 1.16847(18) 0.0644(14) Uani 1 1 d . .
H8A H 0.4577 0.2997 1.1974 0.097 Uiso 1 1 calc R U
H8B H 0.4413 0.2453 1.1419 0.097 Uiso 1 1 calc R U
H8C H 0.3807 0.3372 1.1518 0.097 Uiso 1 1 calc R U
C9 C 0.3853(4) 0.1104(4) 1.2315(2) 0.0832(18) Uani 1 1 d . .
H9A H 0.4334 0.1365 1.2579 0.125 Uiso 1 1 calc R U
H9B H 0.3413 0.0712 1.2496 0.125 Uiso 1 1 calc R U
H9C H 0.4164 0.0724 1.2059 0.125 Uiso 1 1 calc R U
C10 C 0.2703(4) 0.2769(4) 1.25041(17) 0.0640(14) Uani 1 1 d . .
H10A H 0.3230 0.2958 1.2762 0.096 Uiso 1 1 calc R U
H10B H 0.2377 0.3327 1.2354 0.096 Uiso 1 1 calc R U
H10C H 0.2255 0.2384 1.2683 0.096 Uiso 1 1 calc R U
C11 C 0.1285(3) 0.0495(3) 1.22131(16) 0.0550(12) Uani 1 1 d . .
H11A H 0.0990 -0.0124 1.2226 0.082 Uiso 1 1 calc R U
H11B H 0.1802 0.0546 1.2498 0.082 Uiso 1 1 calc R U
H11C H 0.0808 0.0979 1.2260 0.082 Uiso 1 1 calc R U
C12 C 0.2529(5) -0.0382(3) 1.1420(2) 0.0834(19) Uani 1 1 d . .
H12A H 0.2171 -0.0958 1.1469 0.125 Uiso 1 1 calc R U
H12B H 0.2706 -0.0353 1.1053 0.125 Uiso 1 1 calc R U
H12C H 0.3105 -0.0378 1.1668 0.125 Uiso 1 1 calc R U
C13 C 0.0712(4) 0.0574(3) 1.10494(16) 0.0565(12) Uani 1 1 d . .
H13A H 0.0398 -0.0031 1.1085 0.085 Uiso 1 1 calc R U
H13B H 0.0266 0.1080 1.1110 0.085 Uiso 1 1 calc R U
H13C H 0.0918 0.0630 1.0690 0.085 Uiso 1 1 calc R U
C14 C 0.0248(3) 0.3443(3) 1.19739(14) 0.0399(9) Uani 1 1 d . .
H14A H 0.0363 0.3946 1.2236 0.060 Uiso 1 1 calc R U
H14B H -0.0417 0.3243 1.1962 0.060 Uiso 1 1 calc R U
H14C H 0.0666 0.2913 1.2076 0.060 Uiso 1 1 calc R U
C15 C -0.0205(3) 0.4987(3) 1.11988(19) 0.0550(11) Uani 1 1 d . .
H15A H -0.0039 0.5414 1.1497 0.083 Uiso 1 1 calc R U
H15B H -0.0061 0.5286 1.0866 0.083 Uiso 1 1 calc R U
H15C H -0.0885 0.4840 1.1181 0.083 Uiso 1 1 calc R U
C16 C 0.1774(3) 0.4272(3) 1.13354(15) 0.0395(8) Uani 1 1 d . .
H16A H 0.1883 0.4756 1.1609 0.059 Uiso 1 1 calc R U
H16B H 0.2193 0.3738 1.1426 0.059 Uiso 1 1 calc R U
H16C H 0.1910 0.4528 1.0990 0.059 Uiso 1 1 calc R U
C17 C -0.1151(4) 0.3807(4) 1.00089(19) 0.0741(16) Uani 1 1 d . .
H17A H -0.1792 0.3679 0.9843 0.111 Uiso 1 1 calc R U
H17B H -0.1142 0.4417 1.0186 0.111 Uiso 1 1 calc R U
H17C H -0.0701 0.3812 0.9735 0.111 Uiso 1 1 calc R U
C18 C -0.1721(3) 0.2843(3) 1.09992(17) 0.0459(10) Uani 1 1 d . .
H18A H -0.2350 0.2747 1.0809 0.069 Uiso 1 1 calc R U
H18B H -0.1580 0.2329 1.1251 0.069 Uiso 1 1 calc R U
H18C H -0.1714 0.3437 1.1194 0.069 Uiso 1 1 calc R U
C19 C -0.0954(3) 0.1750(4) 1.0135(2) 0.0687(15) Uani 1 1 d . .
H19A H -0.1607 0.1706 0.9968 0.103 Uiso 1 1 calc R U
H19B H -0.0510 0.1730 0.9859 0.103 Uiso 1 1 calc R U
H19C H -0.0826 0.1224 1.0380 0.103 Uiso 1 1 calc R U
C20 C 0.5230(3) 0.1213(3) 0.93987(18) 0.0471(10) Uani 1 1 d . .
H20A H 0.5824 0.0906 0.9534 0.071 Uiso 1 1 calc R U
H20B H 0.4743 0.1096 0.9643 0.071 Uiso 1 1 calc R U
H20C H 0.5017 0.0960 0.9047 0.071 Uiso 1 1 calc R U
C21 C 0.6402(3) 0.2628(3) 0.8890(2) 0.0568(12) Uani 1 1 d . .
H21A H 0.6975 0.2309 0.9045 0.085 Uiso 1 1 calc R U
H21B H 0.6196 0.2349 0.8543 0.085 Uiso 1 1 calc R U
H21C H 0.6541 0.3293 0.8842 0.085 Uiso 1 1 calc R U
C22 C 0.5940(3) 0.2871(3) 1.00210(18) 0.0555(12) Uani 1 1 d . .
H22A H 0.6529 0.2524 1.0119 0.083 Uiso 1 1 calc R U
H22B H 0.6077 0.3543 1.0020 0.083 Uiso 1 1 calc R U
H22C H 0.5481 0.2739 1.0280 0.083 Uiso 1 1 calc R U
C23 C 0.4566(4) 0.4360(3) 0.82081(15) 0.0541(11) Uani 1 1 d . .
H23A H 0.4590 0.5029 0.8124 0.081 Uiso 1 1 calc R U
H23B H 0.5154 0.4059 0.8120 0.081 Uiso 1 1 calc R U
H23C H 0.4022 0.4073 0.8000 0.081 Uiso 1 1 calc R U
C24 C 0.5459(3) 0.4883(3) 0.92696(16) 0.0440(9) Uani 1 1 d . .
H24A H 0.5421 0.5535 0.9148 0.066 Uiso 1 1 calc R U
H24B H 0.5436 0.4863 0.9656 0.066 Uiso 1 1 calc R U
H24C H 0.6057 0.4606 0.9177 0.066 Uiso 1 1 calc R U
C25 C 0.3360(3) 0.4893(3) 0.90782(16) 0.0418(9) Uani 1 1 d . .
H25A H 0.3439 0.5546 0.8972 0.063 Uiso 1 1 calc R U
H25B H 0.2798 0.4628 0.8876 0.063 Uiso 1 1 calc R U
H25C H 0.3279 0.4864 0.9459 0.063 Uiso 1 1 calc R U
C26 C 0.3246(3) -0.0438(3) 0.91136(16) 0.0478(10) Uani 1 1 d . .
H26A H 0.3339 -0.1103 0.9038 0.072 Uiso 1 1 calc R U
H26B H 0.3839 -0.0176 0.9284 0.072 Uiso 1 1 calc R U
H26C H 0.2741 -0.0370 0.9352 0.072 Uiso 1 1 calc R U
C27 C 0.1856(4) -0.0467(3) 0.81664(18) 0.0633(14) Uani 1 1 d . .
H27A H 0.2021 -0.1131 0.8142 0.095 Uiso 1 1 calc R U
H27B H 0.1321 -0.0397 0.8384 0.095 Uiso 1 1 calc R U
H27C H 0.1678 -0.0220 0.7809 0.095 Uiso 1 1 calc R U
C28 C 0.3896(4) -0.0035(3) 0.8048(2) 0.0683(15) Uani 1 1 d . .
H28A H 0.3988 -0.0711 0.8015 0.103 Uiso 1 1 calc R U
H28B H 0.3732 0.0234 0.7694 0.103 Uiso 1 1 calc R U
H28C H 0.4484 0.0252 0.8208 0.103 Uiso 1 1 calc R U
C29 C 0.2096(4) 0.1776(4) 0.73962(14) 0.0580(12) Uani 1 1 d . .
H29A H 0.1599 0.2103 0.7172 0.087 Uiso 1 1 calc R U
H29B H 0.2719 0.2038 0.7336 0.087 Uiso 1 1 calc R U
H29C H 0.2084 0.1109 0.7306 0.087 Uiso 1 1 calc R U
C30 C 0.0621(3) 0.1585(4) 0.81868(18) 0.0567(12) Uani 1 1 d . .
H30A H 0.0198 0.1932 0.7927 0.085 Uiso 1 1 calc R U
H30B H 0.0542 0.0913 0.8122 0.085 Uiso 1 1 calc R U
H30C H 0.0460 0.1733 0.8547 0.085 Uiso 1 1 calc R U
C31 C 0.1936(3) 0.3211(3) 0.82445(16) 0.0450(9) Uani 1 1 d . .
H31A H 0.1460 0.3528 0.8000 0.067 Uiso 1 1 calc R U
H31B H 0.1804 0.3336 0.8612 0.067 Uiso 1 1 calc R U
H31C H 0.2570 0.3444 0.8187 0.067 Uiso 1 1 calc R U

loop_
_atom_site_aniso_label
_atom_site_aniso_U_11
_atom_site_aniso_U_22
_atom_site_aniso_U_33
_atom_site_aniso_U_23
_atom_site_aniso_U_13
_atom_site_aniso_U_12
Dy1 0.02628(8) 0.02874(8) 0.02133(7) -0.00082(6) 0.00907(6) -0.00011(6)
Dy2 0.02530(8) 0.02723(8) 0.01846(7) -0.00184(5) 0.00692(5) -0.00298(6)
K1 0.0600(6) 0.0621(6) 0.0366(4) -0.0184(4) 0.0240(4) -0.0189(5)
Si1 0.0349(6) 0.0584(7) 0.0294(5) 0.0098(5) 0.0039(4) 0.0055(5)
Si2 0.0597(7) 0.0281(5) 0.0383(5) 0.0055(4) 0.0248(5) 0.0035(5)
Si3 0.0354(5) 0.0300(5) 0.0293(5) 0.0003(4) 0.0111(4) 0.0057(4)
Si4 0.0280(5) 0.0543(7) 0.0329(5) 0.0060(4) 0.0036(4) -0.0009(5)
Si5 0.0256(5) 0.0316(5) 0.0422(5) -0.0036(4) 0.0052(4) 0.0009(4)
Si6 0.0335(5) 0.0288(5) 0.0265(4) 0.0009(4) 0.0069(4) -0.0056(4)
Si7 0.0481(6) 0.0294(5) 0.0321(5) -0.0086(4) 0.0106(4) -0.0078(4)
Si8 0.0384(6) 0.0411(5) 0.0240(4) 0.0013(4) -0.0005(4) -0.0086(4)
N1 0.0352(16) 0.0313(15) 0.0270(14) 0.0049(11) 0.0138(12) 0.0063(12)
N2 0.0259(14) 0.0390(16) 0.0263(13) -0.0006(12) 0.0075(11) 0.0006(12)
N3 0.0250(14) 0.0284(14) 0.0265(13) -0.0023(11) 0.0074(11) -0.0025(11)
N4 0.0321(15) 0.0280(14) 0.0205(12) -0.0041(10) 0.0050(11) -0.0061(12)
C1 0.035(2) 0.109(4) 0.0235(18) -0.008(2) 0.0104(16) -0.028(3)
C2 0.047(3) 0.092(4) 0.032(2) 0.020(2) 0.0190(19) 0.033(3)
C3 0.110(4) 0.028(2) 0.047(2) 0.0055(17) 0.050(3) 0.014(2)
C4 0.068(3) 0.072(3) 0.038(2) -0.027(2) 0.033(2) -0.050(3)
C5 0.0233(19) 0.120(5) 0.0220(17) -0.001(2) 0.0044(14) 0.010(2)
C6 0.079(3) 0.046(2) 0.041(2) 0.0173(19) 0.036(2) 0.031(2)
C7 0.080(3) 0.038(2) 0.037(2) -0.0138(17) 0.035(2) -0.025(2)
C8 0.048(3) 0.104(4) 0.039(2) 0.007(2) -0.005(2) -0.023(3)
C9 0.064(3) 0.102(5) 0.082(4) 0.042(3) -0.005(3) 0.025(3)
C10 0.063(3) 0.094(4) 0.034(2) -0.014(2) -0.002(2) 0.000(3)
C11 0.069(3) 0.058(3) 0.042(2) 0.010(2) 0.025(2) -0.006(2)
C12 0.123(5) 0.041(3) 0.096(4) 0.011(3) 0.060(4) 0.026(3)
C13 0.082(3) 0.048(2) 0.042(2) -0.0002(19) 0.018(2) -0.024(2)
C14 0.046(2) 0.046(2) 0.0297(18) -0.0001(15) 0.0104(16) 0.0017(18)
C15 0.059(3) 0.042(2) 0.065(3) 0.003(2) 0.013(2) 0.016(2)
C16 0.044(2) 0.0347(19) 0.040(2) -0.0065(15) 0.0066(17) -0.0019(17)
C17 0.060(3) 0.102(4) 0.057(3) 0.035(3) -0.013(2) -0.010(3)
C18 0.0273(19) 0.060(3) 0.051(2) 0.007(2) 0.0095(17) 0.0000(18)
C19 0.043(3) 0.098(4) 0.066(3) -0.027(3) 0.004(2) -0.016(3)
C20 0.044(2) 0.036(2) 0.062(3) -0.0003(18) 0.008(2) 0.0069(18)
C21 0.038(2) 0.050(3) 0.086(4) -0.004(2) 0.026(2) 0.004(2)
C22 0.046(3) 0.057(3) 0.060(3) -0.003(2) -0.017(2) 0.000(2)
C23 0.073(3) 0.056(3) 0.035(2) 0.0120(19) 0.014(2) -0.012(2)
C24 0.045(2) 0.033(2) 0.054(2) -0.0044(17) 0.0085(19) -0.0127(17)
C25 0.044(2) 0.0310(19) 0.051(2) 0.0031(16) 0.0079(18) 0.0057(17)
C26 0.061(3) 0.0295(19) 0.052(2) -0.0004(17) 0.001(2) 0.0019(18)
C27 0.085(4) 0.045(3) 0.056(3) -0.001(2) -0.016(3) -0.022(2)
C28 0.092(4) 0.044(3) 0.077(3) -0.021(2) 0.048(3) -0.005(3)
C29 0.080(3) 0.070(3) 0.0239(18) -0.0017(19) 0.002(2) -0.012(3)
C30 0.041(2) 0.072(3) 0.055(3) 0.008(2) -0.007(2) -0.014(2)
C31 0.049(2) 0.044(2) 0.041(2) 0.0062(17) 0.0026(18) 0.0038(19)

loop_
_atom_type_symbol
_atom_type_description
_atom_type_scat_dispersion_real
_atom_type_scat_dispersion_imag
_atom_type_scat_source
C C 0.0033 0.0016 'International Tables Vol C Tables 4.2.6.8 and 6.1.1.4'
H H 0.0000 0.0000 'International Tables Vol C Tables 4.2.6.8 and 6.1.1.4'
N N 0.0061 0.0033 'International Tables Vol C Tables 4.2.6.8 and 6.1.1.4'
Si Si 0.0817 0.0704 'International Tables Vol C Tables 4.2.6.8 and 6.1.1.4'
K K 0.2009 0.2494 'International Tables Vol C Tables 4.2.6.8 and 6.1.1.4'
Dy Dy -0.1892 4.4098 'International Tables Vol C Tables 4.2.6.8 and 6.1.1.4'

loop_
_geom_angle_atom_site_label_1
_geom_angle_atom_site_label_2
_geom_angle_atom_site_label_3
_geom_angle
_geom_angle_site_symmetry_1
_geom_angle_site_symmetry_3
N2 Dy1 N1 106.28(10) . .
N2 Dy1 C7 110.97(14) . .
N1 Dy1 C7 121.98(14) . .
N2 Dy1 C4 112.81(15) . .
N1 Dy1 C4 126.36(16) . .
C7 Dy1 C4 75.79(12) . .
N2 Dy1 C1 140.98(15) . .
N1 Dy1 C1 96.24(13) . .
C7 Dy1 C1 31.44(15) . .
C4 Dy1 C1 75.38(13) . .
N2 Dy1 C3 143.94(16) . .
N1 Dy1 C3 98.94(13) . .
C7 Dy1 C3 74.78(13) . .
C4 Dy1 C3 32.02(16) . .
C1 Dy1 C3 57.73(16) . .
N2 Dy1 C6 92.74(12) . .
N1 Dy1 C6 153.10(14) . .
C7 Dy1 C6 31.27(15) . .
C4 Dy1 C6 58.46(16) . .
C1 Dy1 C6 57.83(15) . .
C3 Dy1 C6 74.25(12) . .
N2 Dy1 C5 93.34(11) . .
N1 Dy1 C5 157.05(13) . .
C7 Dy1 C5 58.45(15) . .
C4 Dy1 C5 31.44(16) . .
C1 Dy1 C5 74.51(12) . .
C3 Dy1 C5 58.26(15) . .
C6 Dy1 C5 31.24(16) . .
N2 Dy1 C2 165.80(11) . .
N1 Dy1 C2 87.66(11) . .
C7 Dy1 C2 57.58(16) . .
C4 Dy1 C2 58.31(16) . .
C1 Dy1 C2 30.68(16) . .
C3 Dy1 C2 30.78(16) . .
C6 Dy1 C2 73.21(13) . .
C5 Dy1 C2 73.64(12) . .
N2 Dy1 Si2 101.20(7) . .
N1 Dy1 Si2 30.24(8) . .
C7 Dy1 Si2 144.77(12) . .
C4 Dy1 Si2 105.04(12) . .
C1 Dy1 Si2 113.67(12) . .
C3 Dy1 Si2 87.78(9) . .
C6 Dy1 Si2 161.97(9) . .
C5 Dy1 Si2 135.04(13) . .
C2 Dy1 Si2 92.19(10) . .
N2 Dy1 Si3 28.75(7) . .
N1 Dy1 Si3 89.91(7) . .
C7 Dy1 Si3 102.30(10) . .
C4 Dy1 Si3 139.15(14) . .
C1 Dy1 Si3 123.62(13) . .
C3 Dy1 Si3 170.91(12) . .
C6 Dy1 Si3 98.71(9) . .
C5 Dy1 Si3 112.79(11) . .
C2 Dy1 Si3 153.23(14) . .
Si2 Dy1 Si3 99.01(3) . .
N3 Dy2 N4 98.31(9) . .
N3 Dy2 C2 110.55(14) . .
N4 Dy2 C2 129.06(15) . .
N3 Dy2 C6 114.99(14) . .
N4 Dy2 C6 126.93(14) . .
C2 Dy2 C6 77.28(13) . .
N3 Dy2 C5 146.06(15) . .
N4 Dy2 C5 100.95(12) . .
C2 Dy2 C5 77.69(13) . .
C6 Dy2 C5 32.58(16) . .
N3 Dy2 C3 140.28(15) . .
N4 Dy2 C3 103.39(13) . .
C2 Dy2 C3 31.86(16) . .
C6 Dy2 C3 76.80(13) . .
C5 Dy2 C3 60.10(16) . .
N3 Dy2 C1 93.68(11) . .
N4 Dy2 C1 160.61(14) . .
C2 Dy2 C1 31.58(17) . .
C6 Dy2 C1 59.32(16) . .
C5 Dy2 C1 76.51(13) . .
C3 Dy2 C1 58.40(16) . .
N3 Dy2 C7 95.30(11) . .
N4 Dy2 C7 158.83(14) . .
C2 Dy2 C7 59.13(16) . .
C6 Dy2 C7 31.90(16) . .
C5 Dy2 C7 59.68(15) . .
C3 Dy2 C7 75.38(13) . .
C1 Dy2 C7 31.47(15) . .
N3 Dy2 C4 168.92(11) . .
N4 Dy2 C4 92.37(11) . .
C2 Dy2 C4 59.70(17) . .
C6 Dy2 C4 59.54(16) . .
C5 Dy2 C4 31.97(16) . .
C3 Dy2 C4 32.15(16) . .
C1 Dy2 C4 75.24(13) . .
C7 Dy2 C4 75.33(12) . .
N3 Dy2 Si8 100.34(7) . .
N4 Dy2 Si8 28.46(7) . .
C2 Dy2 Si8 146.21(14) . .
C6 Dy2 Si8 102.20(12) . .
C5 Dy2 Si8 84.39(9) . .
C3 Dy2 Si8 114.52(13) . .
C1 Dy2 Si8 160.58(10) . .
C7 Dy2 Si8 132.51(12) . .
C4 Dy2 Si8 90.46(10) . .
N3 Dy2 Si5 27.69(7) . .
N4 Dy2 Si5 99.94(7) . .
C2 Dy2 Si5 89.20(11) . .
C6 Dy2 Si5 128.81(13) . .
C5 Dy2 Si5 159.11(10) . .
C3 Dy2 Si5 114.65(14) . .
C1 Dy2 Si5 83.79(9) . .
C7 Dy2 Si5 99.64(11) . .
C4 Dy2 Si5 146.80(14) . .
Si8 Dy2 Si5 114.64(3) . .
N3 Dy2 K1 48.80(6) . .
N4 Dy2 K1 49.51(7) . .
C2 Dy2 K1 138.23(9) . .
C6 Dy2 K1 141.68(9) . .
C5 Dy2 K1 141.66(9) . .
C3 Dy2 K1 139.88(9) . .
C1 Dy2 K1 139.93(9) . .
C7 Dy2 K1 141.39(9) . .
C4 Dy2 K1 141.77(8) . .
Si8 Dy2 K1 58.11(2) . .
Si5 Dy2 K1 56.53(2) . .
N3 K1 N4 74.45(7) . .
N3 K1 C23 58.14(9) . .
N4 K1 C23 112.85(10) . .
N3 K1 C28 114.92(11) . .
N4 K1 C28 57.59(10) . .
C23 K1 C28 170.37(12) . .
N3 K1 C14 155.34(10) . 4_665
N4 K1 C14 129.32(9) . 4_665
C23 K1 C14 108.81(10) . 4_665
C28 K1 C14 80.12(11) . 4_665
N3 K1 C21 55.41(9) . .
N4 K1 C21 117.94(10) . .
C23 K1 C21 71.19(12) . .
C28 K1 C21 111.22(14) . .
C14 K1 C21 101.73(11) 4_665 .
N3 K1 Si5 29.65(6) . .
N4 K1 Si5 87.61(6) . .
C23 K1 Si5 74.06(8) . .
C28 K1 Si5 102.99(11) . .
C14 K1 Si5 131.57(8) 4_665 .
C21 K1 Si5 31.41(8) . .
N3 K1 C29 115.39(9) . .
N4 K1 C29 54.55(8) . .
C23 K1 C29 105.72(13) . .
C28 K1 C29 70.36(14) . .
C14 K1 C29 87.56(10) 4_665 .
C21 K1 C29 170.71(10) . .
Si5 K1 C29 139.67(7) . .
N3 K1 Si8 86.07(6) . .
N4 K1 Si8 28.85(6) . .
C23 K1 Si8 99.31(10) . .
C28 K1 Si8 72.73(10) . .
C14 K1 Si8 117.91(8) 4_665 .
C21 K1 Si8 139.96(8) . .
Si5 K1 Si8 108.75(3) . .
C29 K1 Si8 30.93(7) . .
N3 K1 Si6 27.38(6) . .
N4 K1 Si6 91.62(6) . .
C23 K1 Si6 30.84(7) . .
C28 K1 Si6 141.59(9) . .
C14 K1 Si6 137.07(8) 4_665 .
C21 K1 Si6 60.41(8) . .
Si5 K1 Si6 48.70(2) . .
C29 K1 Si6 112.34(9) . .
Si8 K1 Si6 91.12(3) . .
N3 K1 Si7 91.82(6) . .
N4 K1 Si7 27.18(6) . .
C23 K1 Si7 139.71(9) . .
C28 K1 Si7 30.66(8) . .
C14 K1 Si7 108.19(8) 4_665 .
C21 K1 Si7 115.71(9) . .
Si5 K1 Si7 92.82(3) . .
C29 K1 Si7 60.67(8) . .
Si8 K1 Si7 48.32(3) . .
Si6 K1 Si7 114.73(3) . .
N3 K1 Dy2 37.15(5) . .
N4 K1 Dy2 37.30(5) . .
C23 K1 Dy2 85.04(7) . .
C28 K1 Dy2 85.82(8) . .
C14 K1 Dy2 165.59(8) 4_665 .
C21 K1 Dy2 86.27(8) . .
Si5 K1 Dy2 54.96(2) . .
C29 K1 Dy2 84.71(7) . .
Si8 K1 Dy2 53.80(2) . .
Si6 K1 Dy2 57.339(19) . .
Si7 K1 Dy2 57.40(2) . .
N1 Si1 C8 113.35(17) . .
N1 Si1 C10 113.14(19) . .
C8 Si1 C10 106.8(3) . .
N1 Si1 C9 114.2(2) . .
C8 Si1 C9 104.7(3) . .
C10 Si1 C9 103.8(3) . .
N1 Si2 C11 113.79(18) . .
N1 Si2 C12 114.7(2) . .
C11 Si2 C12 108.9(2) . .
N1 Si2 C13 108.58(17) . .
C11 Si2 C13 104.9(2) . .
C12 Si2 C13 105.1(3) . .
N1 Si2 Dy1 42.58(10) . .
C11 Si2 Dy1 135.00(15) . .
C12 Si2 Dy1 115.98(17) . .
C13 Si2 Dy1 67.37(13) . .
N2 Si3 C16 109.17(15) . .
N2 Si3 C15 117.00(18) . .
C16 Si3 C15 104.5(2) . .
N2 Si3 C14 112.08(17) . .
C16 Si3 C14 108.59(18) . .
C15 Si3 C14 104.97(19) . .
N2 Si3 Dy1 40.31(10) . .
C16 Si3 Dy1 72.00(12) . .
C15 Si3 Dy1 143.22(15) . .
C14 Si3 Dy1 110.83(13) . .
N2 Si4 C19 114.33(19) . .
N2 Si4 C18 111.49(16) . .
C19 Si4 C18 104.9(2) . .
N2 Si4 C17 112.8(2) . .
C19 Si4 C17 104.9(3) . .
C18 Si4 C17 107.8(2) . .
N3 Si5 C22 115.92(18) . .
N3 Si5 C20 109.58(17) . .
C22 Si5 C20 105.1(2) . .
N3 Si5 C21 113.11(19) . .
C22 Si5 C21 107.0(2) . .
C20 Si5 C21 105.3(2) . .
N3 Si5 Dy2 39.30(9) . .
C22 Si5 Dy2 109.60(16) . .
C20 Si5 Dy2 74.77(13) . .
C21 Si5 Dy2 141.95(17) . .
N3 Si5 K1 57.16(9) . .
C22 Si5 K1 171.59(15) . .
C20 Si5 K1 82.51(14) . .
C21 Si5 K1 73.74(17) . .
Dy2 Si5 K1 68.52(2) . .
N3 Si6 C25 114.28(16) . .
N3 Si6 C24 115.74(16) . .
C25 Si6 C24 104.74(19) . .
N3 Si6 C23 111.28(17) . .
C25 Si6 C23 106.1(2) . .
C24 Si6 C23 103.6(2) . .
N3 Si6 K1 51.30(9) . .
C25 Si6 K1 123.85(13) . .
C24 Si6 K1 131.05(14) . .
C23 Si6 K1 60.18(14) . .
N4 Si7 C26 114.98(16) . .
N4 Si7 C27 114.59(19) . .
C26 Si7 C27 104.4(2) . .
N4 Si7 C28 111.14(18) . .
C26 Si7 C28 105.4(2) . .
C27 Si7 C28 105.5(2) . .
N4 Si7 K1 51.74(10) . .
C26 Si7 K1 120.41(14) . .
C27 Si7 K1 134.92(15) . .
C28 Si7 K1 60.06(15) . .
N4 Si8 C31 109.13(16) . .
N4 Si8 C30 115.34(18) . .
C31 Si8 C30 105.3(2) . .
N4 Si8 C29 113.37(19) . .
C31 Si8 C29 105.6(2) . .
C30 Si8 C29 107.4(2) . .
N4 Si8 Dy2 40.70(9) . .
C31 Si8 Dy2 72.59(12) . .
C30 Si8 Dy2 109.55(14) . .
C29 Si8 Dy2 142.07(16) . .
N4 Si8 K1 55.99(10) . .
C31 Si8 K1 83.78(14) . .
C30 Si8 K1 169.71(16) . .
C29 Si8 K1 74.03(16) . .
Dy2 Si8 K1 68.09(2) . .
Si2 N1 Si1 119.50(16) . .
Si2 N1 Dy1 107.17(15) . .
Si1 N1 Dy1 133.15(16) . .
Si3 N2 Si4 119.80(17) . .
Si3 N2 Dy1 110.93(14) . .
Si4 N2 Dy1 129.22(15) . .
Si5 N3 Si6 118.01(16) . .
Si5 N3 Dy2 113.01(13) . .
Si6 N3 Dy2 125.32(14) . .
Si5 N3 K1 93.19(11) . .
Si6 N3 K1 101.32(11) . .
Dy2 N3 K1 94.05(9) . .
Si7 N4 Si8 119.24(15) . .
Si7 N4 Dy2 125.93(14) . .
Si8 N4 Dy2 110.84(13) . .
Si7 N4 K1 101.08(12) . .
Si8 N4 K1 95.16(11) . .
Dy2 N4 K1 93.19(9) . .
C2 C1 C7 129.5(4) . .
C2 C1 Dy2 72.1(2) . .
C7 C1 Dy2 74.8(2) . .
C2 C1 Dy1 77.3(2) . .
C7 C1 Dy1 74.1(2) . .
Dy2 C1 Dy1 102.72(14) . .
C1 C2 C3 128.5(4) . .
C1 C2 Dy2 76.3(2) . .
C3 C2 Dy2 75.8(2) . .
C1 C2 Dy1 72.0(2) . .
C3 C2 Dy1 72.8(2) . .
Dy2 C2 Dy1 102.30(14) . .
C2 C3 C4 128.9(4) . .
C2 C3 Dy2 72.3(2) . .
C4 C3 Dy2 75.4(2) . .
C2 C3 Dy1 76.4(2) . .
C4 C3 Dy1 73.1(2) . .
Dy2 C3 Dy1 102.36(14) . .
C5 C4 C3 127.7(4) . .
C5 C4 Dy1 76.8(2) . .
C3 C4 Dy1 74.9(2) . .
C5 C4 Dy2 71.7(2) . .
C3 C4 Dy2 72.4(2) . .
Dy1 C4 Dy2 101.94(13) . .
C4 C5 C6 127.7(4) . .
C4 C5 Dy2 76.4(2) . .
C6 C5 Dy2 73.3(2) . .
C4 C5 Dy1 71.8(2) . .
C6 C5 Dy1 74.0(2) . .
Dy2 C5 Dy1 101.83(13) . .
C7 C6 C5 128.8(4) . .
C7 C6 Dy2 76.2(2) . .
C5 C6 Dy2 74.2(2) . .
C7 C6 Dy1 72.1(2) . .
C5 C6 Dy1 74.7(2) . .
Dy2 C6 Dy1 102.39(14) . .
C1 C7 C6 128.3(4) . .
C1 C7 Dy1 74.5(2) . .
C6 C7 Dy1 76.6(2) . .
C1 C7 Dy2 73.7(2) . .
C6 C7 Dy2 71.9(2) . .
Dy1 C7 Dy2 102.49(13) . .
Si3 C14 K1 168.2(2) . 4_566
Si5 C21 K1 74.85(15) . .
Si6 C23 K1 88.98(15) . .
Si7 C28 K1 89.28(16) . .
Si8 C29 K1 75.05(14) . .

loop_
_geom_bond_atom_site_label_1
_geom_bond_atom_site_label_2
_geom_bond_distance
_geom_bond_site_symmetry_2
Dy1 N2 2.283(3) .
Dy1 N1 2.290(3) .
Dy1 C7 2.573(4) .
Dy1 C4 2.576(4) .
Dy1 C1 2.578(4) .
Dy1 C3 2.600(4) .
Dy1 C6 2.631(4) .
Dy1 C5 2.640(4) .
Dy1 C2 2.645(4) .
Dy1 Si2 3.2328(10) .
Dy1 Si3 3.2957(9) .
Dy2 N3 2.346(3) .
Dy2 N4 2.352(2) .
Dy2 C2 2.514(4) .
Dy2 C6 2.525(4) .
Dy2 C5 2.536(4) .
Dy2 C3 2.558(4) .
Dy2 C1 2.566(4) .
Dy2 C7 2.580(4) .
Dy2 C4 2.596(4) .
Dy2 Si8 3.3707(9) .
Dy2 Si5 3.4095(10) .
Dy2 K1 3.8752(8) .
K1 N3 2.923(3) .
K1 N4 2.952(3) .
K1 C23 3.187(5) .
K1 C28 3.197(5) .
K1 C14 3.232(4) 4_665
K1 C21 3.455(5) .
K1 Si5 3.4737(14) .
K1 C29 3.529(5) .
K1 Si8 3.5467(15) .
K1 Si6 3.6727(13) .
K1 Si7 3.6894(14) .
Si1 N1 1.719(3) .
Si1 C8 1.856(5) .
Si1 C10 1.869(5) .
Si1 C9 1.873(5) .
Si2 N1 1.704(3) .
Si2 C11 1.875(4) .
Si2 C12 1.877(5) .
Si2 C13 1.877(5) .
Si3 N2 1.697(3) .
Si3 C16 1.874(4) .
Si3 C15 1.878(4) .
Si3 C14 1.879(4) .
Si4 N2 1.721(3) .
Si4 C19 1.870(5) .
Si4 C18 1.872(4) .
Si4 C17 1.873(5) .
Si5 N3 1.721(3) .
Si5 C22 1.864(4) .
Si5 C20 1.872(4) .
Si5 C21 1.875(4) .
Si6 N3 1.723(3) .
Si6 C25 1.868(4) .
Si6 C24 1.870(4) .
Si6 C23 1.883(4) .
Si7 N4 1.717(3) .
Si7 C26 1.862(4) .
Si7 C27 1.873(4) .
Si7 C28 1.882(4) .
Si8 N4 1.719(3) .
Si8 C31 1.866(4) .
Si8 C30 1.870(4) .
Si8 C29 1.887(4) .
C1 C2 1.383(7) .
C1 C7 1.396(7) .
C2 C3 1.392(7) .
C3 C4 1.427(7) .
C4 C5 1.415(7) .
C5 C6 1.419(7) .
C6 C7 1.404(7) .
C14 K1 3.232(4) 4_566

loop_
_geom_torsion_atom_site_label_1
_geom_torsion_atom_site_label_2
_geom_torsion_atom_site_label_3
_geom_torsion_atom_site_label_4
_geom_torsion
_geom_torsion_site_symmetry_4
C11 Si2 N1 Si1 52.7(3) .
C12 Si2 N1 Si1 -73.6(3) .
C13 Si2 N1 Si1 169.1(2) .
Dy1 Si2 N1 Si1 -175.9(3) .
C11 Si2 N1 Dy1 -131.47(19) .
C12 Si2 N1 Dy1 102.2(2) .
C13 Si2 N1 Dy1 -15.0(2) .
C8 Si1 N1 Si2 147.9(2) .
C10 Si1 N1 Si2 -90.4(3) .
C9 Si1 N1 Si2 28.0(3) .
C8 Si1 N1 Dy1 -26.7(3) .
C10 Si1 N1 Dy1 95.0(3) .
C9 Si1 N1 Dy1 -146.6(3) .
C16 Si3 N2 Si4 -154.09(19) .
C15 Si3 N2 Si4 -35.7(3) .
C14 Si3 N2 Si4 85.6(2) .
Dy1 Si3 N2 Si4 -177.8(3) .
C16 Si3 N2 Dy1 23.7(2) .
C15 Si3 N2 Dy1 142.09(19) .
C14 Si3 N2 Dy1 -96.60(18) .
C19 Si4 N2 Si3 -164.9(2) .
C18 Si4 N2 Si3 -46.1(3) .
C17 Si4 N2 Si3 75.4(3) .
C19 Si4 N2 Dy1 17.7(3) .
C18 Si4 N2 Dy1 136.5(2) .
C17 Si4 N2 Dy1 -102.0(3) .
C22 Si5 N3 Si6 69.9(2) .
C20 Si5 N3 Si6 -171.39(19) .
C21 Si5 N3 Si6 -54.3(2) .
Dy2 Si5 N3 Si6 159.6(2) .
K1 Si5 N3 Si6 -104.62(17) .
C22 Si5 N3 Dy2 -89.7(2) .
C20 Si5 N3 Dy2 29.0(2) .
C21 Si5 N3 Dy2 146.14(18) .
K1 Si5 N3 Dy2 95.77(13) .
C22 Si5 N3 K1 174.51(18) .
C20 Si5 N3 K1 -66.78(17) .
C21 Si5 N3 K1 50.37(19) .
Dy2 Si5 N3 K1 -95.77(13) .
C25 Si6 N3 Si5 -145.23(18) .
C24 Si6 N3 Si5 -23.4(2) .
C23 Si6 N3 Si5 94.6(2) .
K1 Si6 N3 Si5 99.83(18) .
C25 Si6 N3 Dy2 11.6(2) .
C24 Si6 N3 Dy2 133.46(19) .
C23 Si6 N3 Dy2 -108.6(2) .
K1 Si6 N3 Dy2 -103.31(17) .
C25 Si6 N3 K1 114.94(16) .
C24 Si6 N3 K1 -123.23(16) .
C23 Si6 N3 K1 -5.3(2) .
C26 Si7 N4 Si8 -147.5(2) .
C27 Si7 N4 Si8 -26.5(3) .
C28 Si7 N4 Si8 92.9(3) .
K1 Si7 N4 Si8 102.40(18) .
C26 Si7 N4 Dy2 7.9(3) .
C27 Si7 N4 Dy2 128.9(2) .
C28 Si7 N4 Dy2 -111.7(2) .
K1 Si7 N4 Dy2 -102.23(18) .
C26 Si7 N4 K1 110.11(18) .
C27 Si7 N4 K1 -128.91(19) .
C28 Si7 N4 K1 -9.4(2) .
C31 Si8 N4 Si7 -173.90(19) .
C30 Si8 N4 Si7 67.8(3) .
C29 Si8 N4 Si7 -56.6(2) .
Dy2 Si8 N4 Si7 158.8(3) .
K1 Si8 N4 Si7 -105.77(18) .
C31 Si8 N4 Dy2 27.3(2) .
C30 Si8 N4 Dy2 -91.0(2) .
C29 Si8 N4 Dy2 144.61(18) .
K1 Si8 N4 Dy2 95.40(12) .
C31 Si8 N4 K1 -68.13(16) .
C30 Si8 N4 K1 173.61(18) .
C29 Si8 N4 K1 49.21(19) .
Dy2 Si8 N4 K1 -95.40(13) .
C7 C1 C2 C3 -7.5(7) .
Dy2 C1 C2 C3 -59.0(4) .
Dy1 C1 C2 C3 49.1(4) .
C7 C1 C2 Dy2 51.4(4) .
Dy1 C1 C2 Dy2 108.04(12) .
C7 C1 C2 Dy1 -56.6(4) .
Dy2 C1 C2 Dy1 -108.04(12) .
C1 C2 C3 C4 5.8(7) .
Dy2 C2 C3 C4 -53.4(4) .
Dy1 C2 C3 C4 54.6(4) .
C1 C2 C3 Dy2 59.2(4) .
Dy1 C2 C3 Dy2 107.95(12) .
C1 C2 C3 Dy1 -48.8(4) .
Dy2 C2 C3 Dy1 -107.95(12) .
C2 C3 C4 C5 3.6(7) .
Dy2 C3 C4 C5 -48.6(4) .
Dy1 C3 C4 C5 59.5(4) .
C2 C3 C4 Dy1 -55.9(4) .
Dy2 C3 C4 Dy1 -108.07(12) .
C2 C3 C4 Dy2 52.2(4) .
Dy1 C3 C4 Dy2 108.07(12) .
C3 C4 C5 C6 -7.0(7) .
Dy1 C4 C5 C6 51.7(4) .
Dy2 C4 C5 C6 -55.9(4) .
C3 C4 C5 Dy2 48.9(4) .
Dy1 C4 C5 Dy2 107.57(11) .
C3 C4 C5 Dy1 -58.7(4) .
Dy2 C4 C5 Dy1 -107.57(11) .
C4 C5 C6 C7 0.2(7) .
Dy2 C5 C6 C7 -56.9(4) .
Dy1 C5 C6 C7 51.1(4) .
C4 C5 C6 Dy2 57.1(4) .
Dy1 C5 C6 Dy2 107.98(11) .
C4 C5 C6 Dy1 -50.9(4) .
Dy2 C5 C6 Dy1 -107.98(11) .
C2 C1 C7 C6 -0.5(7) .
Dy2 C1 C7 C6 50.0(4) .
Dy1 C1 C7 C6 -58.4(4) .
C2 C1 C7 Dy1 57.9(4) .
Dy2 C1 C7 Dy1 108.35(11) .
C2 C1 C7 Dy2 -50.4(4) .
Dy1 C1 C7 Dy2 -108.35(11) .
C5 C6 C7 C1 5.4(7) .
Dy2 C6 C7 C1 -50.7(4) .
Dy1 C6 C7 C1 57.5(4) .
C5 C6 C7 Dy1 -52.1(4) .
Dy2 C6 C7 Dy1 -108.15(11) .
C5 C6 C7 Dy2 56.1(4) .
Dy1 C6 C7 Dy2 108.15(11) .
N2 Si3 C14 K1 -90.6(9) 4_566
C16 Si3 C14 K1 148.8(9) 4_566
C15 Si3 C14 K1 37.4(10) 4_566
Dy1 Si3 C14 K1 -134.0(9) 4_566
N3 Si5 C21 K1 -42.38(14) .
C22 Si5 C21 K1 -171.25(16) .
C20 Si5 C21 K1 77.26(16) .
Dy2 Si5 C21 K1 -7.4(2) .
N3 Si6 C23 K1 4.74(18) .
C25 Si6 C23 K1 -120.16(15) .
C24 Si6 C23 K1 129.78(15) .
N4 Si7 C28 K1 8.6(2) .
C26 Si7 C28 K1 -116.59(16) .
C27 Si7 C28 K1 133.31(17) .
N4 Si8 C29 K1 -40.75(15) .
C31 Si8 C29 K1 78.65(16) .
C30 Si8 C29 K1 -169.36(17) .
Dy2 Si8 C29 K1 -2.9(3) .
